data_1571553
loop_
_publ_author_name
'Liu, Yibo'
'Fan, Changzeng'
'Xu, Zhefeng'
'Fu, Ruidong'
'Wen, Bin'
'Zhang, Lifeng'

_publ_section_title
;
 Orientation Relationship of the Intergrowth Al13Fe3 and Al13Fe4
 Intermetallics Determined by Single-Crystal X-ray Diffraction
;
_journal_issue 4
_journal_name_full Metals
_journal_page_first 463
_journal_paper_doi 10.3390/met14040463
_journal_volume 14
_journal_year 2024
_chemical_formula_sum 'Al78 Fe18'
_chemical_formula_weight 3109.74
_space_group_crystal_system trigonal
_space_group_IT_number 167
_space_group_name_Hall '-R 3 2"c'
_space_group_name_H-M_alt 'R -3 c :H'
_audit_creation_method SHELXL-2019/1
_audit_update_record
;
2024-03-26 # Formatted by publCIF

;
_cell_angle_alpha 90
_cell_angle_beta 90
_cell_angle_gamma 120
_cell_formula_units_Z 1
_cell_length_a 14.5956(9)
_cell_length_b 14.5956(9)
_cell_length_c 7.6929(4)
_cell_measurement_reflns_used 5370
_cell_measurement_temperature 300(2)
_cell_measurement_theta_max 27.33
_cell_measurement_theta_min 4.84
_cell_volume 1419.27(14)
_computing_structure_refinement 'SHELXL-2019/1 (Sheldrick, 2019)'
_diffrn_ambient_temperature 300(2)
_diffrn_measured_fraction_theta_full 1.000
_diffrn_measured_fraction_theta_max 1.000
_diffrn_measurement_device_type 'Bruker D8 Venture Photon 100 CMOS'
_diffrn_measurement_method 'phi and omega scans'
_diffrn_radiation_type MoK\a
_diffrn_radiation_wavelength 0.71073
_diffrn_reflns_av_R_equivalents 0.0766
_diffrn_reflns_av_unetI/netI 0.0152
_diffrn_reflns_Laue_measured_fraction_full 1.000
_diffrn_reflns_Laue_measured_fraction_max 1.000
_diffrn_reflns_limit_h_max 18
_diffrn_reflns_limit_h_min -18
_diffrn_reflns_limit_k_max 18
_diffrn_reflns_limit_k_min -18
_diffrn_reflns_limit_l_max 9
_diffrn_reflns_limit_l_min -9
_diffrn_reflns_number 19200
_diffrn_reflns_point_group_measured_fraction_full 1.000
_diffrn_reflns_point_group_measured_fraction_max 1.000
_diffrn_reflns_theta_full 25.242
_diffrn_reflns_theta_max 27.503
_diffrn_reflns_theta_min 2.791
_exptl_absorpt_coefficient_mu 5.685
_exptl_absorpt_correction_T_max 0.7456
_exptl_absorpt_correction_T_min 0.6545
_exptl_absorpt_correction_type multi-scan
_exptl_absorpt_process_details '(SADABS; Krause et al., 2015)'
_exptl_crystal_colour gray
_exptl_crystal_density_diffrn 3.638
_exptl_crystal_description lump
_exptl_crystal_F_000 1482
_exptl_crystal_size_max 0.10
_exptl_crystal_size_mid 0.06
_exptl_crystal_size_min 0.06
_refine_diff_density_max 0.523
_refine_diff_density_min -0.711
_refine_diff_density_rms 0.145
_refine_ls_extinction_method none
_refine_ls_goodness_of_fit_ref 1.326
_refine_ls_hydrogen_treatment undef
_refine_ls_matrix_type full
_refine_ls_number_parameters 28
_refine_ls_number_reflns 367
_refine_ls_number_restraints 0
_refine_ls_restrained_S_all 1.326
_refine_ls_R_factor_all 0.0369
_refine_ls_R_factor_gt 0.0327
_refine_ls_shift/su_max 0.000
_refine_ls_shift/su_mean 0.000
_refine_ls_structure_factor_coef Fsqd
_refine_ls_weighting_details 'w=1/[\s^2^(Fo^2^)+(0.0136P)^2^+27.4348P] where P=(Fo^2^+2Fc^2^)/3'
_refine_ls_weighting_scheme calc
_refine_ls_wR_factor_gt 0.0703
_refine_ls_wR_factor_ref 0.0710
_reflns_Friedel_coverage 0.000
_reflns_number_gt 341
_reflns_number_total 367
_reflns_threshold_expression 'I > 2\s(I)'
_publcif_datablock.id {2420c3af-d17b-4e4a-87a4-7f409bf03587}

_publcif_info_exptl_table_max_cols 4
_publcif_info_exptl_table_use_headnotes n
_cod_data_source_file Al13Fe3.cif
_cod_data_source_block Al13Fe3
_cod_original_cell_volume 1419.27(19)
_cod_database_code 1571553
_shelx_shelxl_version_number 2019/1
_shelx_space_group_comment
;
The symmetry employed for this shelxl refinement is uniquely defined
by the following loop, which should always be used as a source of
symmetry information in preference to the above space-group names.
They are only intended as comments.
;
_publcif_funding_html
;
;

loop_
_space_group_symop_operation_xyz
'x, y, z'
'-y, x-y, z'
'-x+y, -x, z'
'y, x, -z+1/2'
'x-y, -y, -z+1/2'
'-x, -x+y, -z+1/2'
'x+2/3, y+1/3, z+1/3'
'-y+2/3, x-y+1/3, z+1/3'
'-x+y+2/3, -x+1/3, z+1/3'
'y+2/3, x+1/3, -z+5/6'
'x-y+2/3, -y+1/3, -z+5/6'
'-x+2/3, -x+y+1/3, -z+5/6'
'x+1/3, y+2/3, z+2/3'
'-y+1/3, x-y+2/3, z+2/3'
'-x+y+1/3, -x+2/3, z+2/3'
'y+1/3, x+2/3, -z+7/6'
'x-y+1/3, -y+2/3, -z+7/6'
'-x+1/3, -x+y+2/3, -z+7/6'
'-x, -y, -z'
'y, -x+y, -z'
'x-y, x, -z'
'-y, -x, z-1/2'
'-x+y, y, z-1/2'
'x, x-y, z-1/2'
'-x+2/3, -y+1/3, -z+1/3'
'y+2/3, -x+y+1/3, -z+1/3'
'x-y+2/3, x+1/3, -z+1/3'
'-y+2/3, -x+1/3, z-1/6'
'-x+y+2/3, y+1/3, z-1/6'
'x+2/3, x-y+1/3, z-1/6'
'-x+1/3, -y+2/3, -z+2/3'
'y+1/3, -x+y+2/3, -z+2/3'
'x-y+1/3, x+2/3, -z+2/3'
'-y+1/3, -x+2/3, z+1/6'
'-x+y+1/3, y+2/3, z+1/6'
'x+1/3, x-y+2/3, z+1/6'

loop_
_atom_site_label
_atom_site_type_symbol
_atom_site_fract_x
_atom_site_fract_y
_atom_site_fract_z
_atom_site_U_iso_or_equiv
_atom_site_adp_type
_atom_site_occupancy
_atom_site_site_symmetry_order
_atom_site_calc_flag
_atom_site_refinement_flags_posn
_atom_site_refinement_flags_adp
_atom_site_refinement_flags_occupancy
_atom_site_disorder_assembly
_atom_site_disorder_group
Fe1 Fe 0.333333 0.49355(6) 0.416667 0.0061(2) Uani 1 2 d S T P . .
Al1 Al 0.35988(13) 0.35988(13) 0.250000 0.0110(4) Uani 1 2 d S T P . .
Al2 Al 0.333333 0.666667 0.416667 0.0180(8) Uani 1 6 d S T P . .
Al3 Al 0.48065(11) 0.63616(12) 0.24732(18) 0.0188(4) Uani 1 1 d . . . . .
Al4 Al 0.166667 0.333333 0.333333 0.0183(5) Uani 1 2 d S . P . .

loop_
_atom_site_aniso_label
_atom_site_aniso_U_11
_atom_site_aniso_U_22
_atom_site_aniso_U_33
_atom_site_aniso_U_23
_atom_site_aniso_U_13
_atom_site_aniso_U_12
Fe1 0.0066(4) 0.0062(3) 0.0056(4) 0.00069(14) 0.0014(3) 0.0033(2)
Al1 0.0167(7) 0.0167(7) 0.0072(9) -0.0011(3) 0.0011(3) 0.0142(8)
Al2 0.0085(10) 0.0085(10) 0.037(2) 0.000 0.000 0.0042(5)
Al3 0.0165(8) 0.0167(7) 0.0108(7) 0.0001(5) 0.0058(5) -0.0009(6)
Al4 0.0078(9) 0.0082(9) 0.0356(12) 0.0012(8) -0.0039(8) 0.0016(8)

loop_
_atom_type_symbol
_atom_type_description
_atom_type_scat_dispersion_real
_atom_type_scat_dispersion_imag
_atom_type_scat_source
Al Al 0.0645 0.0514 'International Tables Vol C Tables 4.2.6.8 and 6.1.1.4'
Fe Fe 0.3463 0.8444 'International Tables Vol C Tables 4.2.6.8 and 6.1.1.4'

loop_
_geom_angle_atom_site_label_1
_geom_angle_atom_site_label_2
_geom_angle_atom_site_label_3
_geom_angle
_geom_angle_site_symmetry_1
_geom_angle_site_symmetry_3
_geom_angle_publ_flag
Al4 Fe1 Al4 126.00(3) . 12 ?
Al4 Fe1 Al3 133.35(3) . . ?
Al4 Fe1 Al3 71.41(4) 12 . ?
Al4 Fe1 Al3 71.41(4) . 12 ?
Al4 Fe1 Al3 133.35(3) 12 12 ?
Al3 Fe1 Al3 132.23(8) . 12 ?
Al4 Fe1 Al1 68.42(3) . 8 ?
Al4 Fe1 Al1 66.13(4) 12 8 ?
Al3 Fe1 Al1 135.30(6) . 8 ?
Al3 Fe1 Al1 88.75(5) 12 8 ?
Al4 Fe1 Al1 66.13(4) . . ?
Al4 Fe1 Al1 68.42(3) 12 . ?
Al3 Fe1 Al1 88.75(5) . . ?
Al3 Fe1 Al1 135.30(6) 12 . ?
Al1 Fe1 Al1 63.43(4) 8 . ?
Al4 Fe1 Al2 117.002(17) . . ?
Al4 Fe1 Al2 117.002(17) 12 . ?
Al3 Fe1 Al2 66.11(4) . . ?
Al3 Fe1 Al2 66.11(4) 12 . ?
Al1 Fe1 Al2 148.28(2) 8 . ?
Al1 Fe1 Al2 148.29(2) . . ?
Al4 Fe1 Al3 69.12(4) . 26_455 ?
Al4 Fe1 Al3 114.25(3) 12 26_455 ?
Al3 Fe1 Al3 64.57(4) . 26_455 ?
Al3 Fe1 Al3 112.40(3) 12 26_455 ?
Al1 Fe1 Al3 122.20(4) 8 26_455 ?
Al1 Fe1 Al3 64.46(4) . 26_455 ?
Al2 Fe1 Al3 86.57(4) . 26_455 ?
Al4 Fe1 Al3 114.25(3) . 22_666 ?
Al4 Fe1 Al3 69.12(4) 12 22_666 ?
Al3 Fe1 Al3 112.40(3) . 22_666 ?
Al3 Fe1 Al3 64.57(4) 12 22_666 ?
Al1 Fe1 Al3 64.46(4) 8 22_666 ?
Al1 Fe1 Al3 122.20(4) . 22_666 ?
Al2 Fe1 Al3 86.58(4) . 22_666 ?
Al3 Fe1 Al3 173.15(8) 26_455 22_666 ?
Fe1 Al1 Fe1 143.87(9) . 15_554 ?
Fe1 Al1 Al1 131.43(5) . 15_554 ?
Fe1 Al1 Al1 58.28(2) 15_554 15_554 ?
Fe1 Al1 Al1 58.28(2) . 8 ?
Fe1 Al1 Al1 131.43(5) 15_554 8 ?
Al1 Al1 Al1 154.67(12) 15_554 8 ?
Fe1 Al1 Al3 113.50(4) . 35_545 ?
Fe1 Al1 Al3 58.77(3) 15_554 35_545 ?
Al1 Al1 Al3 112.43(5) 15_554 35_545 ?
Al1 Al1 Al3 72.72(5) 8 35_545 ?
Fe1 Al1 Al3 58.77(3) . 26_455 ?
Fe1 Al1 Al3 113.50(4) 15_554 26_455 ?
Al1 Al1 Al3 72.72(5) 15_554 26_455 ?
Al1 Al1 Al3 112.43(5) 8 26_455 ?
Al3 Al1 Al3 157.75(10) 35_545 26_455 ?
Fe1 Al1 Al4 56.061(10) . . ?
Fe1 Al1 Al4 157.43(6) 15_554 . ?
Al1 Al1 Al4 101.33(3) 15_554 . ?
Al1 Al1 Al4 62.96(6) 8 . ?
Al3 Al1 Al4 132.30(5) 35_545 . ?
Al3 Al1 Al4 63.52(3) 26_455 . ?
Fe1 Al1 Al4 157.43(6) . 4 ?
Fe1 Al1 Al4 56.058(9) 15_554 4 ?
Al1 Al1 Al4 62.96(6) 15_554 4 ?
Al1 Al1 Al4 101.33(3) 8 4 ?
Al3 Al1 Al4 63.52(3) 35_545 4 ?
Al3 Al1 Al4 132.30(5) 26_455 4 ?
Al4 Al1 Al4 107.87(7) . 4 ?
Fe1 Al1 Al4 54.95(2) . 12 ?
Fe1 Al1 Al4 97.04(5) 15_554 12 ?
Al1 Al1 Al4 145.33(8) 15_554 12 ?
Al1 Al1 Al4 59.80(4) 8 12 ?
Al3 Al1 Al4 62.72(4) 35_545 12 ?
Al3 Al1 Al4 100.21(5) 26_455 12 ?
Al4 Al1 Al4 105.525(8) . 12 ?
Al4 Al1 Al4 126.163(12) 4 12 ?
Fe1 Al1 Al4 97.04(5) . 15_554 ?
Fe1 Al1 Al4 54.95(2) 15_554 15_554 ?
Al1 Al1 Al4 59.80(4) 15_554 15_554 ?
Al1 Al1 Al4 145.33(8) 8 15_554 ?
Al3 Al1 Al4 100.21(5) 35_545 15_554 ?
Al3 Al1 Al4 62.72(4) 26_455 15_554 ?
Al4 Al1 Al4 126.163(12) . 15_554 ?
Al4 Al1 Al4 105.524(9) 4 15_554 ?
Al4 Al1 Al4 86.48(6) 12 15_554 ?
Fe1 Al2 Fe1 120.0 3_565 2_665 ?
Fe1 Al2 Fe1 120.0 3_565 . ?
Fe1 Al2 Fe1 120.0 2_665 . ?
Fe1 Al2 Al3 150.21(3) 3_565 11_565 ?
Fe1 Al2 Al3 56.22(3) 2_665 11_565 ?
Fe1 Al2 Al3 71.83(3) . 11_565 ?
Fe1 Al2 Al3 71.83(3) 3_565 2_665 ?
Fe1 Al2 Al3 56.22(3) 2_665 2_665 ?
Fe1 Al2 Al3 150.21(3) . 2_665 ?
Al3 Al2 Al3 112.44(6) 11_565 2_665 ?
Fe1 Al2 Al3 56.22(3) 3_565 3_565 ?
Fe1 Al2 Al3 150.21(3) 2_665 3_565 ?
Fe1 Al2 Al3 71.83(3) . 3_565 ?
Al3 Al2 Al3 143.67(6) 11_565 3_565 ?
Al3 Al2 Al3 99.18(4) 2_665 3_565 ?
Fe1 Al2 Al3 71.83(3) 3_565 12 ?
Fe1 Al2 Al3 150.21(3) 2_665 12 ?
Fe1 Al2 Al3 56.22(3) . 12 ?
Al3 Al2 Al3 99.18(4) 11_565 12 ?
Al3 Al2 Al3 143.67(6) 2_665 12 ?
Al3 Al2 Al3 59.59(6) 3_565 12 ?
Fe1 Al2 Al3 150.20(3) 3_565 . ?
Fe1 Al2 Al3 71.83(3) 2_665 . ?
Fe1 Al2 Al3 56.22(3) . . ?
Al3 Al2 Al3 59.59(6) 11_565 . ?
Al3 Al2 Al3 99.18(4) 2_665 . ?
Al3 Al2 Al3 99.18(4) 3_565 . ?
Al3 Al2 Al3 112.44(6) 12 . ?
Fe1 Al2 Al3 56.22(3) 3_565 10_455 ?
Fe1 Al2 Al3 71.84(3) 2_665 10_455 ?
Fe1 Al2 Al3 150.21(3) . 10_455 ?
Al3 Al2 Al3 99.18(4) 11_565 10_455 ?
Al3 Al2 Al3 59.59(6) 2_665 10_455 ?
Al3 Al2 Al3 112.44(6) 3_565 10_455 ?
Al3 Al2 Al3 99.18(4) 12 10_455 ?
Al3 Al2 Al3 143.67(6) . 10_455 ?
Fe1 Al3 Fe1 130.73(6) . 27 ?
Fe1 Al3 Al3 59.36(4) . 26_455 ?
Fe1 Al3 Al3 71.57(7) 27 26_455 ?
Fe1 Al3 Al3 134.62(5) . 27 ?
Fe1 Al3 Al3 56.07(6) 27 27 ?
Al3 Al3 Al3 100.62(7) 26_455 27 ?
Fe1 Al3 Al3 72.74(6) . 11_565 ?
Fe1 Al3 Al3 154.67(9) 27 11_565 ?
Al3 Al3 Al3 129.43(7) 26_455 11_565 ?
Al3 Al3 Al3 101.77(7) 27 11_565 ?
Fe1 Al3 Al1 144.37(8) . 27 ?
Fe1 Al3 Al1 56.77(3) 27 27 ?
Al3 Al3 Al1 116.41(8) 26_455 27 ?
Al3 Al3 Al1 80.40(7) 27 27 ?
Al3 Al3 Al1 111.69(4) 11_565 27 ?
Fe1 Al3 Al2 57.67(3) . . ?
Fe1 Al3 Al2 120.06(6) 27 . ?
Al3 Al3 Al2 80.09(3) 26_455 . ?
Al3 Al3 Al2 80.09(3) 27 . ?
Al3 Al3 Al2 60.20(3) 11_565 . ?
Al1 Al3 Al2 156.51(7) 27 . ?
Fe1 Al3 Al4 96.38(5) . 15_554 ?
Fe1 Al3 Al4 53.70(3) 27 15_554 ?
Al3 Al3 Al4 62.11(6) 26_455 15_554 ?
Al3 Al3 Al4 109.56(8) 27 15_554 ?
Al3 Al3 Al4 143.82(6) 11_565 15_554 ?
Al1 Al3 Al4 58.32(4) 27 15_554 ?
Al2 Al3 Al4 141.96(6) . 15_554 ?
Fe1 Al3 Al4 134.89(6) . 2_665 ?
Fe1 Al3 Al4 94.06(4) 27 2_665 ?
Al3 Al3 Al4 161.99(7) 26_455 2_665 ?
Al3 Al3 Al4 61.67(5) 27 2_665 ?
Al3 Al3 Al4 62.20(5) 11_565 2_665 ?
Al1 Al3 Al4 60.14(4) 27 2_665 ?
Al2 Al3 Al4 98.81(5) . 2_665 ?
Al4 Al3 Al4 118.39(5) 15_554 2_665 ?
Fe1 Al3 Al4 54.07(3) . 12 ?
Fe1 Al3 Al4 136.54(6) 27 12 ?
Al3 Al3 Al4 98.43(5) 26_455 12 ?
Al3 Al3 Al4 160.30(7) 27 12 ?
Al3 Al3 Al4 61.61(5) 11_565 12 ?
Al1 Al3 Al4 95.55(6) 27 12 ?
Al2 Al3 Al4 98.43(4) . 12 ?
Al4 Al3 Al4 83.82(4) 15_554 12 ?
Al4 Al3 Al4 99.51(5) 2_665 12 ?
Fe1 Al4 Fe1 180.00(3) . 31 ?
Fe1 Al4 Al1 122.19(3) . 31 ?
Fe1 Al4 Al1 57.81(3) 31 31 ?
Fe1 Al4 Al1 57.81(3) . . ?
Fe1 Al4 Al1 122.19(3) 31 . ?
Al1 Al4 Al1 180.00(2) 31 . ?
Fe1 Al4 Al1 56.627(15) . 8 ?
Fe1 Al4 Al1 123.373(15) 31 8 ?
Al1 Al4 Al1 122.76(3) 31 8 ?
Al1 Al4 Al1 57.24(3) . 8 ?
Fe1 Al4 Al1 123.372(15) . 26_455 ?
Fe1 Al4 Al1 56.628(15) 31 26_455 ?
Al1 Al4 Al1 57.24(3) 31 26_455 ?
Al1 Al4 Al1 122.76(3) . 26_455 ?
Al1 Al4 Al1 180.0 8 26_455 ?
Fe1 Al4 Al3 57.18(3) . 26_455 ?
Fe1 Al4 Al3 122.82(3) 31 26_455 ?
Al1 Al4 Al3 121.84(3) 31 26_455 ?
Al1 Al4 Al3 58.16(3) . 26_455 ?
Al1 Al4 Al3 103.78(3) 8 26_455 ?
Al1 Al4 Al3 76.22(3) 26_455 26_455 ?
Fe1 Al4 Al3 122.82(3) . 8 ?
Fe1 Al4 Al3 57.18(3) 31 8 ?
Al1 Al4 Al3 58.16(3) 31 8 ?
Al1 Al4 Al3 121.84(3) . 8 ?
Al1 Al4 Al3 76.22(3) 8 8 ?
Al1 Al4 Al3 103.78(3) 26_455 8 ?
Al3 Al4 Al3 180.0 26_455 8 ?
Fe1 Al4 Al3 70.13(4) . 3_565 ?
Fe1 Al4 Al3 109.87(4) 31 3_565 ?
Al1 Al4 Al3 69.23(5) 31 3_565 ?
Al1 Al4 Al3 110.77(5) . 3_565 ?
Al1 Al4 Al3 122.85(3) 8 3_565 ?
Al1 Al4 Al3 57.14(3) 26_455 3_565 ?
Al3 Al4 Al3 56.21(5) 26_455 3_565 ?
Al3 Al4 Al3 123.79(5) 8 3_565 ?
Fe1 Al4 Al3 109.87(4) . 33_545 ?
Fe1 Al4 Al3 70.13(4) 31 33_545 ?
Al1 Al4 Al3 110.77(5) 31 33_545 ?
Al1 Al4 Al3 69.23(5) . 33_545 ?
Al1 Al4 Al3 57.15(3) 8 33_545 ?
Al1 Al4 Al3 122.86(3) 26_455 33_545 ?
Al3 Al4 Al3 123.79(5) 26_455 33_545 ?
Al3 Al4 Al3 56.21(5) 8 33_545 ?
Al3 Al4 Al3 180.0 3_565 33_545 ?
Fe1 Al4 Al3 125.48(3) . 30_455 ?
Fe1 Al4 Al3 54.52(3) 31 30_455 ?
Al1 Al4 Al3 111.01(4) 31 30_455 ?
Al1 Al4 Al3 68.99(4) . 30_455 ?
Al1 Al4 Al3 104.22(3) 8 30_455 ?
Al1 Al4 Al3 75.78(3) 26_455 30_455 ?
Al3 Al4 Al3 86.12(5) 26_455 30_455 ?
Al3 Al4 Al3 93.88(5) 8 30_455 ?
Al3 Al4 Al3 123.81(5) 3_565 30_455 ?
Al3 Al4 Al3 56.19(5) 33_545 30_455 ?
Fe1 Al4 Al3 54.52(3) . 12 ?
Fe1 Al4 Al3 125.48(3) 31 12 ?
Al1 Al4 Al3 68.99(4) 31 12 ?
Al1 Al4 Al3 111.01(4) . 12 ?
Al1 Al4 Al3 75.78(3) 8 12 ?
Al1 Al4 Al3 104.22(3) 26_455 12 ?
Al3 Al4 Al3 93.88(5) 26_455 12 ?
Al3 Al4 Al3 86.12(5) 8 12 ?
Al3 Al4 Al3 56.19(5) 3_565 12 ?
Al3 Al4 Al3 123.81(5) 33_545 12 ?
Al3 Al4 Al3 180.0 30_455 12 ?

loop_
_geom_bond_atom_site_label_1
_geom_bond_atom_site_label_2
_geom_bond_distance
_geom_bond_site_symmetry_2
_geom_bond_publ_flag
Fe1 Al4 2.4715(4) . ?
Fe1 Al4 2.4715(4) 12 ?
Fe1 Al3 2.4855(14) . ?
Fe1 Al3 2.4855(14) 12 ?
Fe1 Al1 2.5211(9) 8 ?
Fe1 Al1 2.5211(9) . ?
Fe1 Al2 2.5268(8) . ?
Fe1 Al3 2.5774(14) 26_455 ?
Fe1 Al3 2.5774(14) 22_666 ?
Al1 Al1 2.6507(9) 15_554 ?
Al1 Al1 2.6507(9) 8 ?
Al1 Al3 2.7195(15) 35_545 ?
Al1 Al3 2.7195(15) 26_455 ?
Al1 Al4 2.7242(12) . ?
Al1 Al4 2.7243(12) 4 ?
Al1 Al4 2.8074(14) 12 ?
Al1 Al4 2.8074(14) 15_554 ?
Al2 Al3 2.7342(15) 11_565 ?
Al2 Al3 2.7342(15) 2_665 ?
Al2 Al3 2.7342(15) 3_565 ?
Al2 Al3 2.7342(15) 12 ?
Al2 Al3 2.7343(15) . ?
Al2 Al3 2.7343(15) 10_455 ?
Al3 Al3 2.705(2) 26_455 ?
Al3 Al3 2.705(2) 27 ?
Al3 Al3 2.717(3) 11_565 ?
Al3 Al4 2.8654(15) 15_554 ?
Al3 Al4 2.8771(14) 2_665 ?
Al3 Al4 2.8929(16) 12 ?

loop_
_publcif_info_cif.paper_type
EX

loop_
_publcif_info_datablock.id
_publcif_info_datablock.publ_exptl
_publcif_info_datablock.publ_geom
_publcif_info_datablock.structure
{2420c3af-d17b-4e4a-87a4-7f409bf03587} y y y

loop_
_publcif_info_exptl_table_extra_item
sin_theta_over_lambda_max

loop_
_publcif_info_exptl_table_header_item
?

loop_
_publcif_info_tables.block_id
_publcif_info_tables.reference_item
{2420c3af-d17b-4e4a-87a4-7f409bf03587} '_publcif_info_datablock.publ_exptl'
